data_7022453
loop_
_publ_author_name
'Yu, Wan-Rong'
'Lee, Gene-Hsian'
'Yang, En-Che'

_publ_section_title
;
 Systematic studies of the structures and magnetic properties for a family
 of cubane complexes with the formula: [M2Ln2] (Ln = Dy, Gd; M = Ni, Zn)
 and [Ni2Y2].
;
_journal_issue 11
_journal_name_full 'Dalton transactions (Cambridge, England : 2003)'
_journal_page_first 3941
_journal_page_last 3949
_journal_paper_doi 10.1039/c2dt32688d
_journal_volume 42
_journal_year 2013
_chemical_formula_sum 'C63 H65 Cl Dy2 N4 O22 Zn2'
_chemical_formula_weight 1721.38
_chemical_name_systematic
;
?
;
_space_group_IT_number 14
_symmetry_cell_setting monoclinic
_symmetry_space_group_name_Hall '-P 2ybc'
_symmetry_space_group_name_H-M 'P 1 21/c 1'
_atom_sites_solution_hydrogens geom
_atom_sites_solution_primary direct
_atom_sites_solution_secondary difmap
_audit_creation_method SHELXL-97
_cell_angle_alpha 90.00
_cell_angle_beta 99.3505(10)
_cell_angle_gamma 90.00
_cell_formula_units_Z 4
_cell_length_a 19.1917(8)
_cell_length_b 14.7897(6)
_cell_length_c 23.5660(10)
_cell_measurement_reflns_used 3823
_cell_measurement_temperature 150(2)
_cell_measurement_theta_max 20.82
_cell_measurement_theta_min 2.15
_cell_volume 6600.1(5)
_computing_cell_refinement 'Bruker SAINT'
_computing_data_collection 'Bruker SMART'
_computing_data_reduction 'Bruker SAINT'
_computing_molecular_graphics 'Bruker SHELXTL'
_computing_publication_material 'Bruker SHELXTL'
_computing_structure_refinement 'SHELXL-97 (Sheldrick, 1997)'
_computing_structure_solution 'SHELXS-97 (Sheldrick, 1990)'
_diffrn_ambient_temperature 150(2)
_diffrn_measured_fraction_theta_full 0.997
_diffrn_measured_fraction_theta_max 0.997
_diffrn_measurement_device_type 'BRUKER SMART APEXCCD area detector'
_diffrn_measurement_method 'omega scans'
_diffrn_radiation_monochromator graphite
_diffrn_radiation_source 'fine-focus sealed tube'
_diffrn_radiation_type MoK\a
_diffrn_radiation_wavelength 0.71073
_diffrn_reflns_av_R_equivalents 0.0754
_diffrn_reflns_av_sigmaI/netI 0.0850
_diffrn_reflns_limit_h_max 24
_diffrn_reflns_limit_h_min -14
_diffrn_reflns_limit_k_max 19
_diffrn_reflns_limit_k_min -18
_diffrn_reflns_limit_l_max 30
_diffrn_reflns_limit_l_min -30
_diffrn_reflns_number 42411
_diffrn_reflns_theta_full 27.50
_diffrn_reflns_theta_max 27.50
_diffrn_reflns_theta_min 1.08
_exptl_absorpt_coefficient_mu 3.076
_exptl_absorpt_correction_T_max 0.6555
_exptl_absorpt_correction_T_min 0.5135
_exptl_absorpt_correction_type multi-scan
_exptl_crystal_colour colorless
_exptl_crystal_density_diffrn 1.732
_exptl_crystal_density_meas ?
_exptl_crystal_density_method 'not measured'
_exptl_crystal_description block
_exptl_crystal_F_000 3424
_exptl_crystal_size_max 0.25
_exptl_crystal_size_mid 0.20
_exptl_crystal_size_min 0.15
_refine_diff_density_max 1.071
_refine_diff_density_min -0.650
_refine_diff_density_rms 0.147
_refine_ls_extinction_method none
_refine_ls_goodness_of_fit_ref 1.016
_refine_ls_hydrogen_treatment constr
_refine_ls_matrix_type full
_refine_ls_number_parameters 853
_refine_ls_number_reflns 15116
_refine_ls_number_restraints 0
_refine_ls_restrained_S_all 1.016
_refine_ls_R_factor_all 0.0764
_refine_ls_R_factor_gt 0.0475
_refine_ls_shift/su_max 0.001
_refine_ls_shift/su_mean 0.000
_refine_ls_structure_factor_coef Fsqd
_refine_ls_weighting_details 'calc w=1/[\s^2^(Fo^2^)+(0.0299P)^2^+4.3710P] where P=(Fo^2^+2Fc^2^)/3'
_refine_ls_weighting_scheme calc
_refine_ls_wR_factor_gt 0.0871
_refine_ls_wR_factor_ref 0.0994
_reflns_number_gt 10917
_reflns_number_total 15116
_reflns_threshold_expression >2sigma(I)
_cod_data_source_file c2dt32688d.txt
_cod_data_source_block ic15717
_cod_depositor_comments
;
The following automatic conversions were performed:

'_symmetry_cell_setting' value 'Monoclinic' changed to 'monoclinic'
according to /home/saulius/struct/CIF-dictionaries/cif_core.dic
dictionary named 'cif_core.dic' version 2.4.2 from 2011-04-26.

Automatic conversion script
Id: cif_fix_values 1891 2012-01-12 08:04:46Z andrius 

The following automatic conversions were performed:

'_exptl_crystal_density_meas' value 'not_measured' was changed to '?'
- the value is perceived as not measured.

Automatic conversion script
Id: cif_fix_values 3008 2015-01-20 13:52:24Z robertas 
;
_cod_original_sg_symbol_H-M P2(1)/c
_cod_database_code 7022453

loop_
_symmetry_equiv_pos_as_xyz
'x, y, z'
'-x, y+1/2, -z+1/2'
'-x, -y, -z'
'x, -y-1/2, z-1/2'

loop_
_atom_site_label
_atom_site_type_symbol
_atom_site_fract_x
_atom_site_fract_y
_atom_site_fract_z
_atom_site_U_iso_or_equiv
_atom_site_adp_type
_atom_site_occupancy
_atom_site_symmetry_multiplicity
_atom_site_calc_flag
_atom_site_refinement_flags
Dy1 Dy 0.281792(14) 0.152370(17) 0.563583(10) 0.02082(7) Uani 1 1 d .
Dy2 Dy 0.173013(14) 0.021662(17) 0.663193(10) 0.01946(7) Uani 1 1 d .
Zn1 Zn 0.25978(3) -0.08180(4) 0.56965(3) 0.02187(15) Uani 1 1 d .
Zn2 Zn 0.35937(4) 0.02309(4) 0.67539(3) 0.02254(15) Uani 1 1 d .
O1 O 0.1951(2) 0.0349(2) 0.56832(15) 0.0220(8) Uani 1 1 d .
O2 O 0.3412(2) 0.0143(2) 0.57936(15) 0.0222(8) Uani 1 1 d .
O3 O 0.2727(2) -0.0698(2) 0.66173(15) 0.0223(9) Uani 1 1 d .
O4 O 0.27612(19) 0.1160(2) 0.66175(14) 0.0217(8) Uani 1 1 d .
O5 O 0.2171(2) 0.1578(3) 0.46697(16) 0.0311(10) Uani 1 1 d .
O6 O 0.3312(2) 0.1320(3) 0.47571(16) 0.0321(10) Uani 1 1 d .
O7 O 0.1927(2) 0.0729(3) 0.75990(15) 0.0274(9) Uani 1 1 d .
O8 O 0.1735(2) -0.0731(3) 0.75037(15) 0.0275(9) Uani 1 1 d .
O9 O 0.1909(2) 0.2377(2) 0.58583(16) 0.0291(10) Uani 1 1 d .
O10 O 0.1234(2) 0.1634(2) 0.63902(16) 0.0280(9) Uani 1 1 d .
O11 O 0.3938(2) 0.1984(3) 0.60605(16) 0.0277(9) Uani 1 1 d .
O12 O 0.4478(2) 0.0956(3) 0.66721(16) 0.0306(10) Uani 1 1 d .
O13 O 0.1155(2) -0.1054(2) 0.62140(16) 0.0290(9) Uani 1 1 d .
O14 O 0.1869(2) -0.1843(2) 0.57341(17) 0.0303(10) Uani 1 1 d .
O15 O 0.3000(2) 0.3101(3) 0.53888(16) 0.0337(10) Uani 1 1 d .
H15 H 0.2967 0.3397 0.5618 0.051 Uiso 1 1 d R
O16 O 0.0529(2) 0.0290(2) 0.68193(16) 0.0282(9) Uani 1 1 d .
H16 H 0.0369 0.0732 0.6977 0.042 Uiso 1 1 d R
N1 N 0.2107(3) -0.0718(3) 0.48066(19) 0.0300(12) Uani 1 1 d .
N2 N 0.3432(3) -0.1639(3) 0.55724(18) 0.0242(11) Uani 1 1 d .
N3 N 0.4116(3) -0.0951(3) 0.69827(19) 0.0260(11) Uani 1 1 d .
N4 N 0.3641(3) 0.0797(3) 0.7588(2) 0.0313(12) Uani 1 1 d .
C1 C 0.2234(4) -0.1254(4) 0.4383(3) 0.0415(17) Uani 1 1 d .
H1 H 0.2679 -0.1549 0.4423 0.050 Uiso 1 1 calc R
C2 C 0.1760(4) -0.1405(4) 0.3894(3) 0.0456(18) Uani 1 1 d .
H2 H 0.1881 -0.1778 0.3596 0.055 Uiso 1 1 calc R
C3 C 0.1104(4) -0.1006(5) 0.3841(3) 0.051(2) Uani 1 1 d .
H3 H 0.0758 -0.1119 0.3512 0.061 Uiso 1 1 calc R
C4 C 0.0957(4) -0.0441(4) 0.4271(3) 0.0401(17) Uani 1 1 d .
H4 H 0.0512 -0.0148 0.4241 0.048 Uiso 1 1 calc R
C5 C 0.1472(3) -0.0308(4) 0.4750(2) 0.0316(14) Uani 1 1 d .
C6 C 0.1339(3) 0.0299(4) 0.5242(2) 0.0279(13) Uani 1 1 d .
H6A H 0.1214 0.0913 0.5092 0.033 Uiso 1 1 calc R
H6B H 0.0934 0.0059 0.5408 0.033 Uiso 1 1 calc R
C7 C 0.3421(3) -0.2537(4) 0.5530(2) 0.0334(15) Uani 1 1 d .
H7 H 0.3010 -0.2853 0.5597 0.040 Uiso 1 1 calc R
C8 C 0.3979(4) -0.3023(4) 0.5394(3) 0.0406(17) Uani 1 1 d .
H8 H 0.3954 -0.3663 0.5361 0.049 Uiso 1 1 calc R
C9 C 0.4579(4) -0.2564(4) 0.5306(3) 0.0442(18) Uani 1 1 d .
H9 H 0.4973 -0.2885 0.5210 0.053 Uiso 1 1 calc R
C10 C 0.4601(4) -0.1640(4) 0.5357(3) 0.0382(16) Uani 1 1 d .
H10 H 0.5010 -0.1310 0.5303 0.046 Uiso 1 1 calc R
C11 C 0.4003(3) -0.1197(4) 0.5492(2) 0.0284(14) Uani 1 1 d .
C12 C 0.3999(3) -0.0175(4) 0.5550(2) 0.0298(14) Uani 1 1 d .
H12A H 0.4441 0.0021 0.5795 0.036 Uiso 1 1 calc R
H12B H 0.3985 0.0100 0.5166 0.036 Uiso 1 1 calc R
C13 C 0.4822(3) -0.1043(5) 0.7120(3) 0.0383(16) Uani 1 1 d .
H13 H 0.5113 -0.0524 0.7116 0.046 Uiso 1 1 calc R
C14 C 0.5135(4) -0.1866(4) 0.7264(3) 0.0407(17) Uani 1 1 d .
H14 H 0.5633 -0.1912 0.7373 0.049 Uiso 1 1 calc R
C15 C 0.4718(4) -0.2611(4) 0.7247(3) 0.0440(18) Uani 1 1 d .
H15A H 0.4926 -0.3188 0.7331 0.053 Uiso 1 1 calc R
C16 C 0.3993(4) -0.2534(4) 0.7108(3) 0.0354(15) Uani 1 1 d .
H16A H 0.3698 -0.3052 0.7095 0.042 Uiso 1 1 calc R
C17 C 0.3711(3) -0.1690(4) 0.6991(2) 0.0249(13) Uani 1 1 d .
C18 C 0.2919(3) -0.1531(4) 0.6890(2) 0.0254(13) Uani 1 1 d .
H18A H 0.2684 -0.2027 0.6649 0.030 Uiso 1 1 calc R
H18B H 0.2747 -0.1546 0.7264 0.030 Uiso 1 1 calc R
C19 C 0.4060(4) 0.0548(4) 0.8076(3) 0.0403(17) Uani 1 1 d .
H19 H 0.4316 -0.0002 0.8078 0.048 Uiso 1 1 calc R
C20 C 0.4136(4) 0.1048(5) 0.8571(3) 0.052(2) Uani 1 1 d .
H20 H 0.4438 0.0851 0.8908 0.062 Uiso 1 1 calc R
C21 C 0.3760(4) 0.1852(5) 0.8570(3) 0.0467(19) Uani 1 1 d .
H21 H 0.3807 0.2219 0.8905 0.056 Uiso 1 1 calc R
C22 C 0.3321(3) 0.2107(4) 0.8078(2) 0.0364(16) Uani 1 1 d .
H22 H 0.3042 0.2639 0.8071 0.044 Uiso 1 1 calc R
C23 C 0.3290(3) 0.1578(4) 0.7592(2) 0.0267(13) Uani 1 1 d .
C24 C 0.2871(3) 0.1887(3) 0.7023(2) 0.0236(13) Uani 1 1 d .
H24A H 0.2408 0.2126 0.7087 0.028 Uiso 1 1 calc R
H24B H 0.3128 0.2382 0.6864 0.028 Uiso 1 1 calc R
C25 C 0.2617(3) 0.1067(4) 0.3833(2) 0.0226(12) Uani 1 1 d .
C26 C 0.1977(3) 0.1199(4) 0.3471(2) 0.0344(15) Uani 1 1 d .
H26 H 0.1591 0.1461 0.3618 0.041 Uiso 1 1 calc R
C27 C 0.1901(4) 0.0949(5) 0.2899(3) 0.0425(17) Uani 1 1 d .
H27 H 0.1462 0.1040 0.2655 0.051 Uiso 1 1 calc R
C28 C 0.2454(4) 0.0569(4) 0.2682(3) 0.0423(18) Uani 1 1 d .
H28 H 0.2400 0.0396 0.2289 0.051 Uiso 1 1 calc R
C29 C 0.3090(4) 0.0441(4) 0.3041(3) 0.0391(17) Uani 1 1 d .
H29 H 0.3474 0.0182 0.2891 0.047 Uiso 1 1 calc R
C30 C 0.3180(3) 0.0682(4) 0.3614(2) 0.0318(15) Uani 1 1 d .
H30 H 0.3620 0.0587 0.3856 0.038 Uiso 1 1 calc R
C31 C 0.2708(3) 0.1344(4) 0.4453(2) 0.0270(13) Uani 1 1 d .
C32 C 0.1900(3) -0.0104(4) 0.8458(2) 0.0289(14) Uani 1 1 d .
C33 C 0.1862(3) -0.0945(4) 0.8716(2) 0.0338(15) Uani 1 1 d .
H33 H 0.1797 -0.1476 0.8486 0.041 Uiso 1 1 calc R
C34 C 0.1918(4) -0.1011(5) 0.9311(3) 0.0473(19) Uani 1 1 d .
H34 H 0.1896 -0.1585 0.9489 0.057 Uiso 1 1 calc R
C35 C 0.2008(4) -0.0232(6) 0.9640(3) 0.051(2) Uani 1 1 d .
H35 H 0.2054 -0.0275 1.0047 0.061 Uiso 1 1 calc R
C36 C 0.2030(4) 0.0607(5) 0.9386(3) 0.0462(19) Uani 1 1 d .
H36 H 0.2083 0.1137 0.9617 0.055 Uiso 1 1 calc R
C37 C 0.1976(4) 0.0677(5) 0.8793(3) 0.0402(17) Uani 1 1 d .
H37 H 0.1990 0.1253 0.8617 0.048 Uiso 1 1 calc R
C38 C 0.1852(3) -0.0031(4) 0.7818(2) 0.0255(13) Uani 1 1 d .
C39 C 0.1069(3) 0.3217(4) 0.6259(2) 0.0269(13) Uani 1 1 d .
C40 C 0.1416(4) 0.4024(4) 0.6198(2) 0.0328(15) Uani 1 1 d .
H40 H 0.1879 0.4015 0.6103 0.039 Uiso 1 1 calc R
C41 C 0.1090(5) 0.4849(5) 0.6274(3) 0.050(2) Uani 1 1 d .
H41 H 0.1331 0.5403 0.6239 0.061 Uiso 1 1 calc R
C42 C 0.0416(5) 0.4849(5) 0.6401(3) 0.058(2) Uani 1 1 d .
H42 H 0.0185 0.5406 0.6446 0.069 Uiso 1 1 calc R
C43 C 0.0076(4) 0.4052(5) 0.6464(3) 0.0485(19) Uani 1 1 d .
H43 H -0.0388 0.4065 0.6555 0.058 Uiso 1 1 calc R
C44 C 0.0393(3) 0.3227(4) 0.6397(3) 0.0375(16) Uani 1 1 d .
H44 H 0.0152 0.2678 0.6445 0.045 Uiso 1 1 calc R
C45 C 0.1424(3) 0.2345(4) 0.6162(2) 0.0254(13) Uani 1 1 d .
C46 C 0.5182(3) 0.2075(4) 0.6339(2) 0.0305(14) Uani 1 1 d .
C47 C 0.5229(4) 0.2975(5) 0.6184(3) 0.0436(17) Uani 1 1 d .
H47 H 0.4815 0.3330 0.6080 0.052 Uiso 1 1 calc R
C48 C 0.5900(5) 0.3351(5) 0.6184(3) 0.063(2) Uani 1 1 d .
H48 H 0.5942 0.3966 0.6078 0.076 Uiso 1 1 calc R
C49 C 0.6501(5) 0.2834(6) 0.6338(4) 0.067(3) Uani 1 1 d .
H49 H 0.6953 0.3098 0.6343 0.081 Uiso 1 1 calc R
C50 C 0.6450(4) 0.1957(6) 0.6480(4) 0.067(2) Uani 1 1 d .
H50 H 0.6865 0.1602 0.6576 0.080 Uiso 1 1 calc R
C51 C 0.5795(4) 0.1572(5) 0.6485(3) 0.0429(17) Uani 1 1 d .
H51 H 0.5764 0.0955 0.6591 0.051 Uiso 1 1 calc R
C52 C 0.4477(3) 0.1637(4) 0.6356(2) 0.0246(13) Uani 1 1 d .
C53 C 0.0688(3) -0.2326(4) 0.5665(2) 0.0268(14) Uani 1 1 d .
C54 C -0.0002(3) -0.2125(4) 0.5735(2) 0.0328(15) Uani 1 1 d .
H54 H -0.0099 -0.1600 0.5942 0.039 Uiso 1 1 calc R
C55 C -0.0548(3) -0.2696(4) 0.5500(3) 0.0370(16) Uani 1 1 d .
H55 H -0.1020 -0.2557 0.5542 0.044 Uiso 1 1 calc R
C56 C -0.0408(4) -0.3463(4) 0.5207(3) 0.0380(16) Uani 1 1 d .
H56 H -0.0784 -0.3854 0.5052 0.046 Uiso 1 1 calc R
C57 C 0.0270(4) -0.3666(4) 0.5137(3) 0.0372(16) Uani 1 1 d .
H57 H 0.0364 -0.4196 0.4934 0.045 Uiso 1 1 calc R
C58 C 0.0818(3) -0.3093(4) 0.5363(2) 0.0303(14) Uani 1 1 d .
H58 H 0.1286 -0.3229 0.5309 0.036 Uiso 1 1 calc R
C59 C 0.1276(3) -0.1698(4) 0.5888(2) 0.0240(13) Uani 1 1 d .
C60 C 0.3518(5) 0.3405(5) 0.5058(3) 0.068(2) Uani 1 1 d .
H60A H 0.3983 0.3167 0.5226 0.102 Uiso 1 1 calc R
H60B H 0.3534 0.4068 0.5060 0.102 Uiso 1 1 calc R
H60C H 0.3394 0.3189 0.4661 0.102 Uiso 1 1 calc R
C61 C 0.0136(3) -0.0410(4) 0.7044(3) 0.0360(16) Uani 1 1 d .
H61A H 0.0193 -0.0355 0.7463 0.054 Uiso 1 1 calc R
H61B H 0.0311 -0.1001 0.6942 0.054 Uiso 1 1 calc R
H61C H -0.0365 -0.0353 0.6879 0.054 Uiso 1 1 calc R
Cl1 Cl 0.36067(11) 0.49432(11) 0.64231(7) 0.0462(5) Uani 1 1 d .
O17 O 0.3948(4) 0.5204(4) 0.6979(3) 0.093(2) Uani 1 1 d .
O18 O 0.4131(4) 0.4983(4) 0.6068(3) 0.108(3) Uani 1 1 d .
O19 O 0.3064(4) 0.5537(4) 0.6250(4) 0.119(3) Uani 1 1 d .
O20 O 0.3344(3) 0.4047(3) 0.6455(2) 0.0658(16) Uani 1 1 d .
O21 O 0.0035(2) 0.1681(3) 0.7404(2) 0.0435(12) Uani 1 1 d .
H21A H -0.0342 0.1980 0.7360 0.065 Uiso 1 1 calc R
C62 C 0.0548(4) 0.2130(5) 0.7786(3) 0.062(2) Uani 1 1 d .
H62A H 0.1016 0.1904 0.7742 0.093 Uiso 1 1 calc R
H62B H 0.0468 0.2023 0.8181 0.093 Uiso 1 1 calc R
H62C H 0.0522 0.2781 0.7705 0.093 Uiso 1 1 calc R
O22 O 0.1261(3) 0.7470(3) 0.75966(19) 0.0435(12) Uani 1 1 d .
H22A H 0.1298 0.7998 0.7474 0.065 Uiso 1 1 calc R
C63 C 0.1603(4) 0.6861(4) 0.7271(3) 0.0483(19) Uani 1 1 d .
H63A H 0.1443 0.6244 0.7328 0.072 Uiso 1 1 calc R
H63B H 0.2115 0.6898 0.7395 0.072 Uiso 1 1 calc R
H63C H 0.1490 0.7019 0.6862 0.072 Uiso 1 1 calc R

loop_
_atom_site_aniso_label
_atom_site_aniso_U_11
_atom_site_aniso_U_22
_atom_site_aniso_U_33
_atom_site_aniso_U_23
_atom_site_aniso_U_13
_atom_site_aniso_U_12
Dy1 0.01991(15) 0.02376(14) 0.01922(13) 0.00166(10) 0.00444(10) 0.00193(12)
Dy2 0.01944(15) 0.01983(13) 0.01964(13) -0.00209(10) 0.00472(10) -0.00079(11)
Zn1 0.0197(4) 0.0231(3) 0.0232(3) -0.0039(3) 0.0048(3) 0.0017(3)
Zn2 0.0196(4) 0.0227(3) 0.0245(3) 0.0011(3) 0.0012(3) 0.0006(3)
O1 0.020(2) 0.025(2) 0.0204(18) -0.0034(15) 0.0011(16) 0.0003(17)
O2 0.020(2) 0.022(2) 0.026(2) -0.0030(16) 0.0081(16) 0.0024(17)
O3 0.025(2) 0.0163(19) 0.025(2) -0.0007(15) 0.0024(17) -0.0007(16)
O4 0.018(2) 0.024(2) 0.0227(19) -0.0040(16) 0.0024(16) 0.0010(17)
O5 0.028(3) 0.041(2) 0.026(2) 0.0035(18) 0.0075(18) 0.005(2)
O6 0.023(3) 0.046(3) 0.027(2) -0.0041(18) 0.0016(18) 0.002(2)
O7 0.029(3) 0.029(2) 0.025(2) -0.0011(17) 0.0065(18) -0.0074(18)
O8 0.032(3) 0.029(2) 0.022(2) -0.0008(17) 0.0084(18) 0.0033(19)
O9 0.031(3) 0.028(2) 0.031(2) 0.0063(17) 0.0141(19) 0.0066(19)
O10 0.026(2) 0.026(2) 0.033(2) 0.0028(17) 0.0075(18) 0.0037(18)
O11 0.024(2) 0.028(2) 0.031(2) 0.0049(17) 0.0017(18) -0.0010(18)
O12 0.021(2) 0.036(2) 0.034(2) 0.0069(19) 0.0000(18) -0.0007(19)
O13 0.031(3) 0.024(2) 0.033(2) -0.0096(17) 0.0101(19) -0.0039(19)
O14 0.027(3) 0.024(2) 0.041(2) -0.0134(18) 0.0080(19) -0.0025(18)
O15 0.036(3) 0.037(2) 0.030(2) 0.0104(19) 0.014(2) 0.003(2)
O16 0.029(3) 0.021(2) 0.037(2) -0.0059(17) 0.0127(19) -0.0011(18)
N1 0.031(3) 0.030(3) 0.027(3) -0.005(2) -0.001(2) 0.000(2)
N2 0.025(3) 0.026(3) 0.023(2) -0.002(2) 0.006(2) 0.001(2)
N3 0.023(3) 0.028(3) 0.026(2) 0.002(2) 0.000(2) 0.006(2)
N4 0.032(3) 0.031(3) 0.029(3) 0.002(2) 0.000(2) 0.003(2)
C1 0.051(5) 0.038(4) 0.034(3) -0.009(3) 0.004(3) 0.011(3)
C2 0.046(5) 0.046(4) 0.043(4) -0.013(3) 0.002(3) 0.011(4)
C3 0.046(5) 0.065(5) 0.036(4) -0.014(4) -0.012(3) 0.004(4)
C4 0.030(4) 0.047(4) 0.039(4) -0.006(3) -0.009(3) 0.006(3)
C5 0.032(4) 0.031(3) 0.030(3) 0.001(3) 0.002(3) 0.000(3)
C6 0.022(3) 0.034(3) 0.029(3) -0.009(3) 0.005(3) 0.000(3)
C7 0.033(4) 0.037(4) 0.032(3) -0.002(3) 0.011(3) 0.006(3)
C8 0.051(5) 0.027(3) 0.047(4) -0.003(3) 0.019(4) 0.012(3)
C9 0.041(5) 0.042(4) 0.055(4) 0.003(3) 0.023(4) 0.022(3)
C10 0.028(4) 0.042(4) 0.047(4) -0.002(3) 0.013(3) 0.008(3)
C11 0.031(4) 0.032(3) 0.023(3) -0.001(2) 0.005(3) 0.010(3)
C12 0.026(4) 0.035(3) 0.031(3) 0.001(3) 0.013(3) 0.003(3)
C13 0.026(4) 0.046(4) 0.042(4) 0.004(3) 0.002(3) 0.005(3)
C14 0.028(4) 0.044(4) 0.048(4) 0.012(3) 0.000(3) 0.014(3)
C15 0.052(5) 0.036(4) 0.044(4) 0.004(3) 0.006(3) 0.027(4)
C16 0.035(4) 0.031(3) 0.040(4) 0.009(3) 0.008(3) 0.009(3)
C17 0.031(4) 0.032(3) 0.013(2) 0.004(2) 0.005(2) 0.007(3)
C18 0.029(4) 0.021(3) 0.027(3) -0.001(2) 0.007(3) -0.002(3)
C19 0.048(5) 0.037(4) 0.034(4) 0.005(3) 0.001(3) 0.004(3)
C20 0.062(6) 0.061(5) 0.026(3) 0.002(3) -0.009(3) 0.006(4)
C21 0.060(5) 0.055(5) 0.024(3) -0.009(3) 0.002(3) -0.003(4)
C22 0.037(4) 0.043(4) 0.028(3) -0.011(3) 0.004(3) -0.005(3)
C23 0.025(4) 0.027(3) 0.029(3) -0.002(2) 0.008(3) -0.006(3)
C24 0.025(3) 0.020(3) 0.025(3) -0.003(2) 0.004(2) -0.003(2)
C25 0.028(4) 0.021(3) 0.019(3) 0.005(2) 0.008(2) -0.001(3)
C26 0.023(4) 0.051(4) 0.031(3) -0.004(3) 0.009(3) -0.001(3)
C27 0.037(4) 0.065(5) 0.025(3) -0.002(3) 0.004(3) -0.007(4)
C28 0.061(5) 0.045(4) 0.020(3) -0.010(3) 0.006(3) -0.008(4)
C29 0.050(5) 0.039(4) 0.030(3) -0.003(3) 0.013(3) 0.012(3)
C30 0.036(4) 0.034(3) 0.025(3) 0.002(3) 0.004(3) 0.008(3)
C31 0.031(4) 0.025(3) 0.025(3) 0.003(2) 0.003(3) -0.002(3)
C32 0.018(3) 0.042(4) 0.027(3) 0.000(3) 0.004(2) -0.005(3)
C33 0.032(4) 0.038(4) 0.032(3) 0.004(3) 0.007(3) 0.009(3)
C34 0.045(5) 0.067(5) 0.033(4) 0.014(3) 0.014(3) 0.021(4)
C35 0.040(5) 0.091(6) 0.022(3) -0.002(4) 0.005(3) -0.001(4)
C36 0.034(4) 0.070(5) 0.034(4) -0.015(4) 0.003(3) -0.010(4)
C37 0.037(4) 0.051(4) 0.032(3) -0.009(3) 0.004(3) -0.009(3)
C38 0.007(3) 0.040(4) 0.029(3) -0.003(3) 0.000(2) -0.002(2)
C39 0.029(4) 0.032(3) 0.021(3) -0.001(2) 0.005(2) 0.005(3)
C40 0.044(4) 0.028(3) 0.027(3) 0.001(3) 0.006(3) 0.008(3)
C41 0.083(7) 0.032(4) 0.038(4) 0.003(3) 0.012(4) 0.014(4)
C42 0.083(7) 0.043(5) 0.046(4) -0.001(4) 0.009(4) 0.040(5)
C43 0.032(4) 0.065(5) 0.051(4) -0.007(4) 0.013(3) 0.023(4)
C44 0.029(4) 0.046(4) 0.038(4) -0.003(3) 0.009(3) 0.012(3)
C45 0.031(4) 0.023(3) 0.020(3) 0.003(2) -0.002(3) 0.003(3)
C46 0.027(4) 0.039(4) 0.027(3) -0.006(3) 0.008(3) -0.007(3)
C47 0.047(5) 0.040(4) 0.045(4) -0.006(3) 0.009(3) -0.009(3)
C48 0.078(7) 0.050(5) 0.069(5) -0.010(4) 0.032(5) -0.033(5)
C49 0.044(6) 0.085(7) 0.081(6) -0.021(5) 0.035(5) -0.031(5)
C50 0.032(5) 0.087(7) 0.083(6) -0.002(5) 0.015(4) -0.015(5)
C51 0.027(4) 0.053(4) 0.050(4) -0.004(3) 0.010(3) -0.005(3)
C52 0.024(4) 0.023(3) 0.026(3) -0.003(2) 0.003(3) -0.004(3)
C53 0.035(4) 0.026(3) 0.020(3) -0.003(2) 0.004(3) -0.005(3)
C54 0.031(4) 0.033(3) 0.034(3) -0.010(3) 0.003(3) -0.003(3)
C55 0.022(4) 0.043(4) 0.046(4) -0.008(3) 0.006(3) -0.006(3)
C56 0.038(4) 0.041(4) 0.035(3) -0.009(3) 0.004(3) -0.016(3)
C57 0.046(5) 0.029(3) 0.037(3) -0.016(3) 0.006(3) -0.007(3)
C58 0.033(4) 0.024(3) 0.035(3) -0.003(3) 0.010(3) 0.001(3)
C59 0.026(4) 0.024(3) 0.021(3) 0.001(2) 0.002(2) -0.002(3)
C60 0.077(7) 0.071(6) 0.062(5) 0.014(4) 0.027(5) 0.008(5)
C61 0.030(4) 0.039(4) 0.041(4) 0.003(3) 0.014(3) -0.006(3)
Cl1 0.0688(14) 0.0323(9) 0.0405(9) -0.0013(7) 0.0173(9) -0.0077(9)
O17 0.130(6) 0.078(4) 0.063(4) -0.003(3) -0.005(4) -0.031(4)
O18 0.142(7) 0.062(4) 0.144(6) 0.009(4) 0.097(6) -0.011(4)
O19 0.063(5) 0.068(4) 0.213(9) 0.042(5) -0.015(5) 0.002(4)
O20 0.094(5) 0.038(3) 0.069(4) -0.009(3) 0.026(3) -0.022(3)
O21 0.042(3) 0.042(3) 0.050(3) -0.017(2) 0.015(2) 0.005(2)
C62 0.060(6) 0.064(5) 0.059(5) -0.025(4) -0.005(4) 0.016(4)
O22 0.053(3) 0.035(3) 0.043(3) 0.002(2) 0.009(2) -0.008(2)
C63 0.056(5) 0.033(4) 0.058(5) 0.004(3) 0.018(4) -0.007(4)

loop_
_atom_type_symbol
_atom_type_description
_atom_type_scat_dispersion_real
_atom_type_scat_dispersion_imag
_atom_type_scat_source
C C 0.0033 0.0016 'International Tables Vol C Tables 4.2.6.8 and 6.1.1.4'
H H 0.0000 0.0000 'International Tables Vol C Tables 4.2.6.8 and 6.1.1.4'
N N 0.0061 0.0033 'International Tables Vol C Tables 4.2.6.8 and 6.1.1.4'
O O 0.0106 0.0060 'International Tables Vol C Tables 4.2.6.8 and 6.1.1.4'
Cl Cl 0.1484 0.1585 'International Tables Vol C Tables 4.2.6.8 and 6.1.1.4'
Zn Zn 0.2839 1.4301 'International Tables Vol C Tables 4.2.6.8 and 6.1.1.4'
Dy Dy -0.1892 4.4098 'International Tables Vol C Tables 4.2.6.8 and 6.1.1.4'

loop_
_geom_angle_atom_site_label_1
_geom_angle_atom_site_label_2
_geom_angle_atom_site_label_3
_geom_angle
O9 Dy1 O11 115.32(14)
O9 Dy1 O2 144.81(13)
O11 Dy1 O2 78.13(13)
O9 Dy1 O4 75.29(12)
O11 Dy1 O4 80.41(13)
O2 Dy1 O4 75.38(12)
O9 Dy1 O5 84.45(13)
O11 Dy1 O5 134.12(13)
O2 Dy1 O5 109.98(13)
O4 Dy1 O5 145.34(13)
O9 Dy1 O1 80.19(13)
O11 Dy1 O1 141.80(12)
O2 Dy1 O1 71.74(13)
O4 Dy1 O1 69.80(12)
O5 Dy1 O1 79.35(13)
O9 Dy1 O6 133.02(13)
O11 Dy1 O6 86.66(13)
O2 Dy1 O6 77.29(13)
O4 Dy1 O6 151.62(13)
O5 Dy1 O6 53.99(13)
O1 Dy1 O6 108.44(13)
O9 Dy1 O15 70.79(13)
O11 Dy1 O15 70.40(13)
O2 Dy1 O15 141.88(13)
O4 Dy1 O15 118.39(12)
O5 Dy1 O15 79.34(13)
O1 Dy1 O15 145.32(13)
O6 Dy1 O15 79.91(13)
O9 Dy1 Zn2 112.84(9)
O11 Dy1 Zn2 64.66(9)
O2 Dy1 Zn2 40.92(8)
O4 Dy1 Zn2 37.55(9)
O5 Dy1 Zn2 147.63(10)
O1 Dy1 Zn2 77.18(9)
O6 Dy1 Zn2 114.10(10)
O15 Dy1 Zn2 131.34(10)
O9 Dy1 Zn1 115.89(10)
O11 Dy1 Zn1 112.49(9)
O2 Dy1 Zn1 35.62(9)
O4 Dy1 Zn1 73.32(9)
O5 Dy1 Zn1 91.40(10)
O1 Dy1 Zn1 36.70(9)
O6 Dy1 Zn1 88.77(10)
O15 Dy1 Zn1 168.21(9)
Zn2 Dy1 Zn1 56.711(15)
O9 Dy1 Dy2 68.39(9)
O11 Dy1 Dy2 115.77(9)
O2 Dy1 Dy2 76.47(9)
O4 Dy1 Dy2 36.30(9)
O5 Dy1 Dy2 109.95(10)
O1 Dy1 Dy2 34.61(8)
O6 Dy1 Dy2 140.55(10)
O15 Dy1 Dy2 136.74(9)
Zn2 Dy1 Dy2 57.586(13)
Zn1 Dy1 Dy2 53.404(11)
O13 Dy2 O10 118.54(14)
O13 Dy2 O3 81.91(13)
O10 Dy2 O3 144.57(13)
O13 Dy2 O1 79.05(13)
O10 Dy2 O1 79.79(12)
O3 Dy2 O1 76.15(12)
O13 Dy2 O7 131.15(13)
O10 Dy2 O7 86.69(13)
O3 Dy2 O7 101.25(13)
O1 Dy2 O7 149.51(13)
O13 Dy2 O16 73.24(13)
O10 Dy2 O16 68.98(13)
O3 Dy2 O16 146.25(12)
O1 Dy2 O16 119.62(13)
O7 Dy2 O16 79.53(13)
O13 Dy2 O4 142.55(12)
O10 Dy2 O4 77.37(13)
O3 Dy2 O4 70.28(12)
O1 Dy2 O4 70.45(12)
O7 Dy2 O4 80.01(12)
O16 Dy2 O4 141.31(12)
O13 Dy2 O8 80.30(13)
O10 Dy2 O8 130.89(12)
O3 Dy2 O8 78.09(12)
O1 Dy2 O8 148.87(12)
O7 Dy2 O8 53.69(12)
O16 Dy2 O8 75.54(13)
O4 Dy2 O8 116.24(12)
O13 Dy2 Zn1 66.55(9)
O10 Dy2 Zn1 118.52(9)
O3 Dy2 Zn1 39.82(8)
O1 Dy2 Zn1 39.14(9)
O7 Dy2 Zn1 139.56(10)
O16 Dy2 Zn1 137.12(9)
O4 Dy2 Zn1 76.05(8)
O8 Dy2 Zn1 110.59(9)
O13 Dy2 Zn2 116.38(10)
O10 Dy2 Zn2 112.38(10)
O3 Dy2 Zn2 35.91(9)
O1 Dy2 Zn2 74.98(9)
O7 Dy2 Zn2 85.35(10)
O16 Dy2 Zn2 164.75(9)
O4 Dy2 Zn2 35.14(8)
O8 Dy2 Zn2 93.90(9)
Zn1 Dy2 Zn2 56.723(16)
O13 Dy2 Dy1 114.27(9)
O10 Dy2 Dy1 69.19(9)
O3 Dy2 Dy1 76.09(9)
O1 Dy2 Dy1 35.82(9)
O7 Dy2 Dy1 113.73(9)
O16 Dy2 Dy1 135.00(9)
O4 Dy2 Dy1 35.77(8)
O8 Dy2 Dy1 147.86(9)
Zn1 Dy2 Dy1 57.102(12)
Zn2 Dy2 Dy1 54.078(11)
N2 Zn1 O14 96.87(17)
N2 Zn1 O2 80.40(16)
O14 Zn1 O2 170.50(15)
N2 Zn1 O1 159.99(16)
O14 Zn1 O1 101.41(15)
O2 Zn1 O1 82.78(14)
N2 Zn1 O3 103.08(15)
O14 Zn1 O3 89.15(15)
O2 Zn1 O3 82.67(14)
O1 Zn1 O3 85.35(13)
N2 Zn1 N1 97.38(18)
O14 Zn1 N1 84.32(17)
O2 Zn1 N1 105.02(16)
O1 Zn1 N1 76.60(16)
O3 Zn1 N1 159.13(17)
N2 Zn1 Dy2 147.40(12)
O14 Zn1 Dy2 83.96(10)
O2 Zn1 Dy2 93.44(9)
O1 Zn1 Dy2 44.33(9)
O3 Zn1 Dy2 44.34(10)
N1 Zn1 Dy2 115.06(14)
N2 Zn1 Dy1 118.34(13)
O14 Zn1 Dy1 144.38(11)
O2 Zn1 Dy1 40.53(10)
O1 Zn1 Dy1 42.97(10)
O3 Zn1 Dy1 87.97(9)
N1 Zn1 Dy1 85.92(13)
Dy2 Zn1 Dy1 69.494(13)
O12 Zn2 N3 95.42(18)
O12 Zn2 O4 105.43(15)
N3 Zn2 O4 158.75(17)
O12 Zn2 N4 88.21(18)
N3 Zn2 N4 98.48(18)
O4 Zn2 N4 78.48(16)
O12 Zn2 O3 163.68(15)
N3 Zn2 O3 80.03(17)
O4 Zn2 O3 80.96(14)
N4 Zn2 O3 107.91(17)
O12 Zn2 O2 86.03(14)
N3 Zn2 O2 101.90(15)
O4 Zn2 O2 83.87(13)
N4 Zn2 O2 159.24(16)
O3 Zn2 O2 79.67(13)
O12 Zn2 Dy1 84.11(11)
N3 Zn2 Dy1 145.14(13)
O4 Zn2 Dy1 44.25(9)
N4 Zn2 Dy1 116.31(13)
O3 Zn2 Dy1 90.73(10)
O2 Zn2 Dy1 43.23(9)
O12 Zn2 Dy2 147.03(11)
N3 Zn2 Dy2 117.52(14)
O4 Zn2 Dy2 41.87(10)
N4 Zn2 Dy2 88.20(14)
O3 Zn2 Dy2 40.02(10)
O2 Zn2 Dy2 85.87(10)
Dy1 Zn2 Dy2 68.337(14)
C6 O1 Zn1 112.1(3)
C6 O1 Dy2 115.6(3)
Zn1 O1 Dy2 96.54(14)
C6 O1 Dy1 119.3(3)
Zn1 O1 Dy1 100.33(15)
Dy2 O1 Dy1 109.57(14)
C12 O2 Zn1 110.9(3)
C12 O2 Zn2 115.0(3)
Zn1 O2 Zn2 98.10(14)
C12 O2 Dy1 128.4(3)
Zn1 O2 Dy1 103.85(15)
Zn2 O2 Dy1 95.84(13)
C18 O3 Zn2 110.7(3)
C18 O3 Zn1 111.5(3)
Zn2 O3 Zn1 99.43(14)
C18 O3 Dy2 130.5(3)
Zn2 O3 Dy2 104.07(14)
Zn1 O3 Dy2 95.85(14)
C24 O4 Zn2 111.4(3)
C24 O4 Dy1 116.8(3)
Zn2 O4 Dy1 98.20(13)
C24 O4 Dy2 117.1(3)
Zn2 O4 Dy2 102.99(14)
Dy1 O4 Dy2 107.94(13)
C31 O5 Dy1 92.5(3)
C31 O6 Dy1 91.8(3)
C38 O7 Dy2 95.6(3)
C38 O8 Dy2 90.0(3)
C45 O9 Dy1 140.4(3)
C45 O10 Dy2 135.9(4)
C52 O11 Dy1 137.7(4)
C52 O12 Zn2 123.8(4)
C59 O13 Dy2 138.2(4)
C59 O14 Zn1 122.1(3)
C60 O15 Dy1 124.6(4)
C61 O16 Dy2 127.6(3)
C1 N1 C5 117.8(5)
C1 N1 Zn1 125.8(4)
C5 N1 Zn1 111.9(4)
C11 N2 C7 119.3(5)
C11 N2 Zn1 114.2(4)
C7 N2 Zn1 126.3(4)
C17 N3 C13 118.4(5)
C17 N3 Zn2 116.1(4)
C13 N3 Zn2 125.5(4)
C23 N4 C19 117.7(5)
C23 N4 Zn2 113.6(4)
C19 N4 Zn2 127.8(4)
N1 C1 C2 123.6(7)
C1 C2 C3 118.6(6)
C2 C3 C4 119.1(6)
C3 C4 C5 118.7(6)
N1 C5 C4 122.0(6)
N1 C5 C6 116.8(5)
C4 C5 C6 121.2(6)
O1 C6 C5 111.3(5)
N2 C7 C8 122.4(6)
C7 C8 C9 118.8(6)
C10 C9 C8 119.3(6)
C9 C10 C11 118.1(6)
N2 C11 C10 122.1(6)
N2 C11 C12 117.7(5)
C10 C11 C12 120.2(6)
O2 C12 C11 112.4(5)
N3 C13 C14 122.1(6)
C15 C14 C13 118.6(6)
C14 C15 C16 120.5(6)
C17 C16 C15 118.1(6)
N3 C17 C16 122.3(6)
N3 C17 C18 116.0(5)
C16 C17 C18 121.7(5)
O3 C18 C17 112.8(4)
N4 C19 C20 123.1(6)
C19 C20 C21 118.5(6)
C22 C21 C20 119.0(6)
C21 C22 C23 118.9(6)
N4 C23 C22 122.7(6)
N4 C23 C24 116.7(5)
C22 C23 C24 120.5(5)
O4 C24 C23 111.3(4)
C30 C25 C26 119.4(5)
C30 C25 C31 119.9(5)
C26 C25 C31 120.6(5)
C27 C26 C25 120.2(6)
C28 C27 C26 120.5(6)
C27 C28 C29 119.2(6)
C30 C29 C28 121.5(6)
C29 C30 C25 119.2(6)
O6 C31 O5 120.7(5)
O6 C31 C25 119.8(5)
O5 C31 C25 119.5(5)
C33 C32 C37 120.0(5)
C33 C32 C38 120.4(5)
C37 C32 C38 119.6(5)
C32 C33 C34 120.1(6)
C35 C34 C33 119.2(7)
C36 C35 C34 120.9(6)
C35 C36 C37 120.1(7)
C36 C37 C32 119.6(7)
O7 C38 O8 120.7(5)
O7 C38 C32 119.1(5)
O8 C38 C32 120.2(5)
C40 C39 C44 119.9(6)
C40 C39 C45 119.2(5)
C44 C39 C45 120.9(6)
C39 C40 C41 120.4(7)
C42 C41 C40 119.0(7)
C43 C42 C41 120.4(6)
C42 C43 C44 121.4(7)
C43 C44 C39 118.7(7)
O10 C45 O9 124.2(5)
O10 C45 C39 118.9(5)
O9 C45 C39 116.9(5)
C47 C46 C51 119.5(6)
C47 C46 C52 121.1(6)
C51 C46 C52 119.4(6)
C46 C47 C48 118.6(7)
C49 C48 C47 120.5(8)
C50 C49 C48 120.5(8)
C49 C50 C51 120.1(8)
C50 C51 C46 120.8(7)
O12 C52 O11 125.4(5)
O12 C52 C46 116.5(5)
O11 C52 C46 118.1(5)
C58 C53 C54 119.3(6)
C58 C53 C59 120.3(6)
C54 C53 C59 120.3(5)
C55 C54 C53 119.5(6)
C56 C55 C54 120.3(6)
C57 C56 C55 120.5(6)
C56 C57 C58 119.6(6)
C53 C58 C57 120.7(6)
O14 C59 O13 124.2(5)
O14 C59 C53 117.2(5)
O13 C59 C53 118.7(5)
O19 Cl1 O18 112.1(5)
O19 Cl1 O17 108.3(5)
O18 Cl1 O17 105.6(5)
O19 Cl1 O20 110.7(4)
O18 Cl1 O20 111.3(3)
O17 Cl1 O20 108.5(3)

loop_
_geom_bond_atom_site_label_1
_geom_bond_atom_site_label_2
_geom_bond_distance
Dy1 O9 2.282(4)
Dy1 O11 2.320(4)
Dy1 O2 2.339(4)
Dy1 O4 2.395(3)
Dy1 O5 2.411(4)
Dy1 O1 2.421(4)
Dy1 O6 2.432(4)
Dy1 O15 2.444(4)
Dy1 Zn2 3.3970(7)
Dy1 Zn1 3.4947(7)
Dy1 Dy2 3.8985(4)
Dy2 O13 2.317(4)
Dy2 O10 2.335(4)
Dy2 O3 2.348(4)
Dy2 O1 2.350(3)
Dy2 O7 2.373(4)
Dy2 O16 2.420(4)
Dy2 O4 2.426(4)
Dy2 O8 2.485(4)
Dy2 Zn1 3.3417(7)
Dy2 Zn2 3.5412(7)
Zn1 N2 2.068(5)
Zn1 O14 2.075(4)
Zn1 O2 2.096(4)
Zn1 O1 2.123(4)
Zn1 O3 2.151(3)
Zn1 N1 2.160(5)
Zn2 O12 2.043(4)
Zn2 N3 2.044(5)
Zn2 O4 2.092(4)
Zn2 N4 2.126(5)
Zn2 O3 2.141(4)
Zn2 O2 2.237(3)
O1 C6 1.440(6)
O2 C12 1.424(6)
O3 C18 1.410(6)
O4 C24 1.430(6)
O5 C31 1.270(7)
O6 C31 1.260(7)
O7 C38 1.256(7)
O8 C38 1.272(6)
O9 C45 1.264(6)
O10 C45 1.262(6)
O11 C52 1.258(7)
O12 C52 1.253(6)
O13 C59 1.268(6)
O14 C59 1.268(6)
O15 C60 1.433(8)
O16 C61 1.432(6)
N1 C1 1.328(7)
N1 C5 1.349(8)
N2 C11 1.316(7)
N2 C7 1.332(7)
N3 C17 1.343(7)
N3 C13 1.348(7)
N4 C23 1.337(7)
N4 C19 1.344(8)
C1 C2 1.366(9)
C2 C3 1.378(9)
C3 C4 1.379(9)
C4 C5 1.386(8)
C5 C6 1.520(8)
C7 C8 1.371(8)
C8 C9 1.382(9)
C9 C10 1.371(9)
C10 C11 1.403(8)
C11 C12 1.518(8)
C13 C14 1.375(8)
C14 C15 1.360(9)
C15 C16 1.381(9)
C16 C17 1.371(8)
C17 C18 1.520(8)
C19 C20 1.370(9)
C20 C21 1.390(10)
C21 C22 1.372(9)
C22 C23 1.380(7)
C23 C24 1.518(7)
C25 C30 1.391(8)
C25 C26 1.391(8)
C25 C31 1.500(7)
C26 C27 1.382(8)
C27 C28 1.372(9)
C28 C29 1.381(9)
C29 C30 1.379(8)
C32 C33 1.392(8)
C32 C37 1.393(8)
C32 C38 1.498(8)
C33 C34 1.393(8)
C34 C35 1.384(10)
C35 C36 1.382(10)
C36 C37 1.387(8)
C39 C40 1.386(8)
C39 C44 1.387(8)
C39 C45 1.493(8)
C40 C41 1.397(8)
C41 C42 1.375(11)
C42 C43 1.366(10)
C43 C44 1.384(9)
C46 C47 1.387(8)
C46 C51 1.387(9)
C46 C52 1.507(8)
C47 C48 1.404(10)
C48 C49 1.381(11)
C49 C50 1.347(11)
C50 C51 1.382(9)
C53 C58 1.383(7)
C53 C54 1.394(8)
C53 C59 1.489(8)
C54 C55 1.388(8)
C55 C56 1.377(8)
C56 C57 1.372(9)
C57 C58 1.388(8)
Cl1 O19 1.373(6)
Cl1 O18 1.412(6)
Cl1 O17 1.420(6)
Cl1 O20 1.425(5)
O21 C62 1.391(8)
O22 C63 1.413(7)
